data_7712534
loop_
_publ_author_name
'Hajibabaei, Farshid'
'Sanei Movafagh, Samaneh'
'Salehzadeh, Sadegh'
'Gable, Robert William'

_publ_section_title
;
 A tris(2-aminoethyl)amine-based zinc complex as a highly water-soluble
 drug carrier for the anti-COVID-19 drug favipiravir: a joint experimental
 and theoretical study.
;
_journal_name_full 'Dalton transactions (Cambridge, England : 2003)'
_journal_paper_doi 10.1039/d3dt00256j
_journal_year 2023
_chemical_absolute_configuration ad
_chemical_formula_moiety 'C11 H21 F N7 O2 Zn, Cl, C H4 O'
_chemical_formula_sum 'C12 H25 Cl F N7 O3 Zn'
_chemical_formula_weight 435.21
_space_group_crystal_system monoclinic
_space_group_IT_number 9
_space_group_name_Hall 'C -2yc'
_space_group_name_H-M_alt 'C 1 c 1'
_atom_sites_solution_hydrogens geom
_atom_sites_solution_primary dual
_audit_creation_date 2022-06-01
_audit_creation_method
;
Olex2 1.5
(compiled 2022.04.07 svn.rca3783a0 for OlexSys, GUI svn.r6498)
;
_audit_update_record
;
2022-12-17 deposited with the CCDC.	2023-02-23 downloaded from the CCDC.
;
_cell_angle_alpha 90
_cell_angle_beta 90.067(3)
_cell_angle_gamma 90
_cell_formula_units_Z 4
_cell_length_a 13.1029(4)
_cell_length_b 18.5099(6)
_cell_length_c 7.7230(2)
_cell_measurement_reflns_used 11048
_cell_measurement_temperature 100.0(10)
_cell_measurement_theta_max 30.2260
_cell_measurement_theta_min 3.4010
_cell_volume 1873.08(10)
_computing_cell_refinement 'CrysAlisPro 1.171.42.57a (Rigaku OD, 2022)'
_computing_data_collection 'CrysAlisPro 1.171.42.57a (Rigaku OD, 2022)'
_computing_data_reduction 'CrysAlisPro 1.171.42.57a (Rigaku OD, 2022)'
_computing_molecular_graphics 'Olex2 1.5 (Dolomanov et al., 2009)'
_computing_publication_material 'Olex2 1.5 (Dolomanov et al., 2009)'
_computing_structure_refinement 'SHELXL 2018/3 (Sheldrick, 2015)'
_computing_structure_solution 'SHELXT 2018/2 (Sheldrick, 2018)'
_diffrn_ambient_environment N~2~
_diffrn_ambient_temperature 100.0(10)
_diffrn_detector 'CCD plate'
_diffrn_detector_area_resol_mean 10.2273
_diffrn_detector_type Atlas
_diffrn_measured_fraction_theta_full 0.999
_diffrn_measured_fraction_theta_max 0.933
_diffrn_measurement_details
;
List of Runs (angles in degrees, time in seconds):

  # Type    Start    End  Width  t~exp~   \w     \q     \k     \f   Frames
#--------------------------------------------------------------------------
  1  \w    -20.00  54.00   1.00    9.00    --   12.95 -99.00  30.00   74
  2  \w    -28.00  93.00   1.00    9.00    --   12.95  19.00   0.00  121
  3  \w    -28.00  93.00   1.00    9.00    --   12.95  19.00 120.00  121
  4  \w    -11.00  87.00   1.00    9.00    --   12.95  37.00-150.00   98
  5  \w    -84.00 -35.00   1.00    9.00    --  -13.58 148.00-176.61   49
  6  \w    -83.00 -42.00   1.00    9.00    --  -13.58 146.00  96.89   41
  7  \w   -101.00 -55.00   1.00    9.00    --  -13.58 178.00  30.00   46
  8  \w    -20.00  26.00   1.00    9.00    --  -13.58 -99.00   0.00   46
;
_diffrn_measurement_device 'four-circle diffractometer'
_diffrn_measurement_device_type 'SuperNova, Dual, Cu at home/near, Atlas'
_diffrn_measurement_method '\w scans'
_diffrn_orient_matrix_type 'CrysAlisPro convention (1999,Acta A55,543-557)'
_diffrn_orient_matrix_UB_11 0.0148001000
_diffrn_orient_matrix_UB_12 -0.0366124000
_diffrn_orient_matrix_UB_13 -0.0106473000
_diffrn_orient_matrix_UB_21 0.0249519000
_diffrn_orient_matrix_UB_22 0.0090593000
_diffrn_orient_matrix_UB_23 -0.0784693000
_diffrn_orient_matrix_UB_31 0.0456850000
_diffrn_orient_matrix_UB_32 0.0068696000
_diffrn_orient_matrix_UB_33 0.0464918000
_diffrn_radiation_monochromator mirror
_diffrn_radiation_probe x-ray
_diffrn_radiation_type 'Mo K\a'
_diffrn_radiation_wavelength 0.71073
_diffrn_reflns_av_R_equivalents 0.0216
_diffrn_reflns_av_unetI/netI 0.0226
_diffrn_reflns_Laue_measured_fraction_full 0.999
_diffrn_reflns_Laue_measured_fraction_max 0.933
_diffrn_reflns_limit_h_max 18
_diffrn_reflns_limit_h_min -18
_diffrn_reflns_limit_k_max 25
_diffrn_reflns_limit_k_min -25
_diffrn_reflns_limit_l_max 10
_diffrn_reflns_limit_l_min -10
_diffrn_reflns_number 15847
_diffrn_reflns_point_group_measured_fraction_full 0.999
_diffrn_reflns_point_group_measured_fraction_max 0.887
_diffrn_reflns_theta_full 25.242
_diffrn_reflns_theta_max 30.372
_diffrn_reflns_theta_min 3.109
_diffrn_source 'micro-focus sealed X-ray tube'
_diffrn_source_type 'SuperNova (Mo) X-ray Source'
_exptl_absorpt_coefficient_mu 1.490
_exptl_absorpt_correction_T_max 1.000
_exptl_absorpt_correction_T_min 0.403
_exptl_absorpt_correction_type gaussian
_exptl_absorpt_process_details
;
CrysAlisPro 1.171.42.57a (Rigaku Oxford Diffraction, 2022)
Numerical absorption correction based on gaussian integration over
a multifaceted crystal model
Empirical absorption correction using spherical harmonics,
implemented in SCALE3 ABSPACK scaling algorithm.
;
_exptl_crystal_colour colourless
_exptl_crystal_colour_primary colourless
_exptl_crystal_density_diffrn 1.543
_exptl_crystal_description needle
_exptl_crystal_F_000 904
_exptl_crystal_recrystallization_method 'crystals were grown by slow evaporation from methanol'
_exptl_crystal_size_max 0.59
_exptl_crystal_size_mid 0.18
_exptl_crystal_size_min 0.11
_refine_diff_density_max 0.316
_refine_diff_density_min -0.186
_refine_diff_density_rms 0.045
_refine_ls_abs_structure_details
;
 Flack x determined using 2256 quotients [(I+)-(I-)]/[(I+)+(I-)]
 (Parsons, Flack and Wagner, Acta Cryst. B69 (2013) 249-259).
;
_refine_ls_abs_structure_Flack -0.005(3)
_refine_ls_extinction_method none
_refine_ls_goodness_of_fit_ref 1.040
_refine_ls_hydrogen_treatment constr
_refine_ls_matrix_type full
_refine_ls_number_parameters 228
_refine_ls_number_reflns 5008
_refine_ls_number_restraints 2
_refine_ls_restrained_S_all 1.039
_refine_ls_R_factor_all 0.0193
_refine_ls_R_factor_gt 0.0183
_refine_ls_shift/su_max 0.001
_refine_ls_shift/su_mean 0.000
_refine_ls_structure_factor_coef Fsqd
_refine_ls_weighting_details 'w=1/[\s^2^(Fo^2^)+(0.0220P)^2^+0.8685P] where P=(Fo^2^+2Fc^2^)/3'
_refine_ls_weighting_scheme calc
_refine_ls_wR_factor_gt 0.0455
_refine_ls_wR_factor_ref 0.0461
_reflns_Friedel_coverage 0.896
_reflns_Friedel_fraction_full 0.999
_reflns_Friedel_fraction_max 0.840
_reflns_number_gt 4890
_reflns_number_total 5008
_reflns_threshold_expression 'I > 2\s(I)'
_cod_data_source_file d3dt00256j2.cif
_cod_data_source_block rwg2022apr_p155x2gau
_cod_database_code 7712534
_shelx_shelxl_version_number 2018/3
_chemical_oxdiff_formula 'C12 H25 Cl F N7 O3 Zn'
_chemical_oxdiff_usercomment P155
_shelx_space_group_comment
;
The symmetry employed for this shelxl refinement is uniquely defined
by the following loop, which should always be used as a source of
symmetry information in preference to the above space-group names.
They are only intended as comments.
;
_shelx_estimated_absorpt_t_max 0.853
_shelx_estimated_absorpt_t_min 0.473
_olex2_refinement_description
;
1. Fixed Uiso
 At 1.2 times of:
  All C(H) groups, All C(H,H) groups, All N(H,H) groups
 At 1.5 times of:
  All C(H,H,H) groups, All O(H) groups
2.a Secondary CH2 refined with riding coordinates:
 N2(H2A,H2B), N3(H3A,H3B), N4(H4A,H4B), C1(H1A,H1B), C2(H2C,H2D), C3(H3C,H3D),
 C4(H4C,H4D), C5(H5A,H5B), C6(H6A,H6B)
2.b Aromatic/amide H refined with riding coordinates:
 C8(H8)
2.c X=CH2 refined with riding coordinates:
 N7(H7A,H7B)
2.d Idealised Me refined as rotating group:
 C12(H12A,H12B,H12C)
2.e Idealised tetrahedral OH refined as rotating group:
 O3(H3)
;
_olex2_exptl_crystal_mounting_method mounted
_olex2_submission_special_instructions 'No special instructions were received'
_oxdiff_exptl_absorpt_empirical_details
;
Empirical correction (ABSPACK) includes:
- Absorption correction using spherical harmonics
- Frame scaling
;
_oxdiff_exptl_absorpt_empirical_full_max 1.251
_oxdiff_exptl_absorpt_empirical_full_min 0.846

loop_
_space_group_symop_operation_xyz
'x, y, z'
'x, -y, z+1/2'
'x+1/2, y+1/2, z'
'x+1/2, -y+1/2, z+1/2'

loop_
_atom_site_label
_atom_site_type_symbol
_atom_site_fract_x
_atom_site_fract_y
_atom_site_fract_z
_atom_site_U_iso_or_equiv
_atom_site_adp_type
_atom_site_occupancy
_atom_site_site_symmetry_order
_atom_site_calc_flag
_atom_site_refinement_flags_posn
_atom_site_refinement_flags_adp
_atom_site_refinement_flags_occupancy
_atom_site_disorder_assembly
_atom_site_disorder_group
Zn1 Zn 0.41606(2) 0.30840(2) 0.39182(2) 0.01107(6) Uani 1 1 d . . . . .
F1 F 0.83972(10) 0.48766(8) 0.3836(2) 0.0320(4) Uani 1 1 d . . . . .
O1 O 0.44874(11) 0.41447(8) 0.4175(2) 0.0186(3) Uani 1 1 d . . . . .
O2 O 0.53705(11) 0.63300(8) 0.4127(2) 0.0165(3) Uani 1 1 d . . . . .
N1 N 0.35728(12) 0.19119(9) 0.3662(2) 0.0114(3) Uani 1 1 d . . . . .
N2 N 0.51417(13) 0.26971(9) 0.2071(2) 0.0135(3) Uani 1 1 d . . . . .
H2A H 0.526899 0.305010 0.128033 0.016 Uiso 1 1 calc R U . . .
H2B H 0.574429 0.257438 0.257915 0.016 Uiso 1 1 calc R U . . .
N3 N 0.43254(13) 0.27373(10) 0.6450(2) 0.0153(3) Uani 1 1 d . . . . .
H3A H 0.488475 0.294695 0.693665 0.018 Uiso 1 1 calc R U . . .
H3B H 0.376781 0.286631 0.708023 0.018 Uiso 1 1 calc R U . . .
N4 N 0.26720(13) 0.32936(9) 0.3176(2) 0.0144(3) Uani 1 1 d . . . . .
H4A H 0.243335 0.368836 0.374941 0.017 Uiso 1 1 calc R U . . .
H4B H 0.264690 0.338626 0.201975 0.017 Uiso 1 1 calc R U . . .
N5 N 0.61491(13) 0.38041(9) 0.4181(2) 0.0152(3) Uani 1 1 d . . . . .
N6 N 0.67524(14) 0.52400(10) 0.4021(3) 0.0176(4) Uani 1 1 d . . . . .
N7 N 0.40517(15) 0.55449(10) 0.4208(3) 0.0226(5) Uani 1 1 d . . . . .
H7A H 0.359622 0.589411 0.422927 0.027 Uiso 1 1 calc R U . . .
H7B H 0.385255 0.509090 0.422449 0.027 Uiso 1 1 calc R U . . .
C1 C 0.42883(16) 0.15386(11) 0.2510(3) 0.0138(4) Uani 1 1 d . . . . .
H1A H 0.393341 0.113700 0.191417 0.017 Uiso 1 1 calc R U . . .
H1B H 0.485498 0.133185 0.319920 0.017 Uiso 1 1 calc R U . . .
C2 C 0.47113(15) 0.20596(11) 0.1182(3) 0.0142(4) Uani 1 1 d . . . . .
H2C H 0.524939 0.181845 0.049341 0.017 Uiso 1 1 calc R U . . .
H2D H 0.416117 0.221297 0.038275 0.017 Uiso 1 1 calc R U . . .
C3 C 0.35736(16) 0.16110(12) 0.5425(3) 0.0151(4) Uani 1 1 d . . . . .
H3C H 0.365905 0.108004 0.537276 0.018 Uiso 1 1 calc R U . . .
H3D H 0.291447 0.171668 0.599647 0.018 Uiso 1 1 calc R U . . .
C4 C 0.44402(17) 0.19426(11) 0.6457(3) 0.0159(4) Uani 1 1 d . . . . .
H4C H 0.442480 0.176031 0.766225 0.019 Uiso 1 1 calc R U . . .
H4D H 0.510306 0.180686 0.593675 0.019 Uiso 1 1 calc R U . . .
C5 C 0.25405(15) 0.19814(11) 0.2913(3) 0.0141(4) Uani 1 1 d . . . . .
H5A H 0.212689 0.155319 0.322427 0.017 Uiso 1 1 calc R U . . .
H5B H 0.258770 0.200442 0.163451 0.017 Uiso 1 1 calc R U . . .
C6 C 0.20316(15) 0.26561(11) 0.3587(3) 0.0159(4) Uani 1 1 d . . . . .
H6A H 0.135057 0.271112 0.304623 0.019 Uiso 1 1 calc R U . . .
H6B H 0.193869 0.261843 0.485553 0.019 Uiso 1 1 calc R U . . .
C7 C 0.54325(15) 0.43326(11) 0.4161(3) 0.0138(4) Uani 1 1 d . . . . .
C8 C 0.71201(15) 0.39879(11) 0.4075(3) 0.0155(4) Uani 1 1 d . . . . .
H8 H 0.763140 0.362410 0.406324 0.019 Uiso 1 1 calc R U . . .
C9 C 0.73953(15) 0.47045(12) 0.3981(3) 0.0184(4) Uani 1 1 d . . . . .
C10 C 0.57591(16) 0.50692(11) 0.4118(3) 0.0138(4) Uani 1 1 d . . . . .
C11 C 0.50432(16) 0.57035(11) 0.4152(3) 0.0148(4) Uani 1 1 d . . . . .
Cl1 Cl 0.22427(4) 0.31518(3) 0.88160(6) 0.01738(11) Uani 1 1 d . . . . .
O3 O 0.17274(16) 0.42553(10) 0.5811(2) 0.0322(4) Uani 1 1 d . . . . .
H3 H 0.186137 0.397682 0.663983 0.048 Uiso 1 1 calc R U . . .
C12 C 0.1581(3) 0.49524(16) 0.6437(4) 0.0521(10) Uani 1 1 d . . . . .
H12A H 0.146725 0.528269 0.546395 0.078 Uiso 1 1 calc R U . . .
H12B H 0.218805 0.510547 0.708338 0.078 Uiso 1 1 calc R U . . .
H12C H 0.098624 0.496019 0.720381 0.078 Uiso 1 1 calc R U . . .

loop_
_atom_site_aniso_label
_atom_site_aniso_U_11
_atom_site_aniso_U_22
_atom_site_aniso_U_33
_atom_site_aniso_U_23
_atom_site_aniso_U_13
_atom_site_aniso_U_12
Zn1 0.01037(10) 0.00921(9) 0.01364(10) -0.00069(10) 0.00081(7) -0.00111(9)
F1 0.0115(6) 0.0204(8) 0.0641(11) -0.0006(7) 0.0030(7) -0.0018(5)
O1 0.0133(6) 0.0110(7) 0.0317(9) -0.0015(6) 0.0012(6) -0.0024(5)
O2 0.0193(7) 0.0096(7) 0.0207(7) -0.0010(5) 0.0011(6) 0.0000(5)
N1 0.0110(8) 0.0126(8) 0.0105(8) -0.0004(6) 0.0004(6) -0.0017(6)
N2 0.0135(8) 0.0126(8) 0.0146(8) 0.0000(6) 0.0017(6) -0.0018(6)
N3 0.0161(8) 0.0146(8) 0.0150(8) -0.0036(6) -0.0013(6) -0.0005(6)
N4 0.0143(8) 0.0132(8) 0.0156(8) -0.0007(6) -0.0001(6) -0.0009(6)
N5 0.0168(8) 0.0114(8) 0.0175(8) -0.0005(6) -0.0010(6) 0.0003(6)
N6 0.0143(8) 0.0129(8) 0.0257(10) 0.0005(7) 0.0000(7) -0.0022(6)
N7 0.0140(9) 0.0117(8) 0.0423(14) -0.0020(8) 0.0004(8) 0.0011(7)
C1 0.0157(9) 0.0112(9) 0.0145(9) -0.0022(7) 0.0009(7) 0.0005(7)
C2 0.0141(9) 0.0159(9) 0.0126(9) -0.0022(7) 0.0013(7) -0.0005(7)
C3 0.0187(10) 0.0147(9) 0.0118(9) 0.0027(7) 0.0006(7) -0.0028(8)
C4 0.0202(10) 0.0147(10) 0.0128(9) -0.0001(7) -0.0024(8) 0.0011(7)
C5 0.0120(9) 0.0145(9) 0.0159(10) -0.0006(7) -0.0014(7) -0.0034(7)
C6 0.0101(8) 0.0192(10) 0.0182(10) -0.0010(8) 0.0008(7) -0.0021(7)
C7 0.0141(9) 0.0115(9) 0.0159(9) 0.0000(7) -0.0007(7) -0.0012(7)
C8 0.0162(9) 0.0131(10) 0.0171(10) 0.0003(7) -0.0003(8) 0.0033(7)
C9 0.0118(9) 0.0162(10) 0.0271(11) -0.0007(8) -0.0001(8) -0.0016(7)
C10 0.0142(8) 0.0104(9) 0.0169(9) 0.0000(7) -0.0010(7) -0.0003(7)
C11 0.0165(9) 0.0120(9) 0.0159(9) -0.0001(7) -0.0002(7) 0.0007(7)
Cl1 0.0165(2) 0.0188(2) 0.0168(2) -0.00009(18) -0.00017(19) -0.00416(18)
O3 0.0516(12) 0.0250(9) 0.0202(9) -0.0006(7) -0.0004(8) 0.0101(8)
C12 0.106(3) 0.0236(14) 0.0266(15) -0.0001(11) 0.0075(16) 0.0066(16)

loop_
_atom_type_symbol
_atom_type_description
_atom_type_scat_dispersion_real
_atom_type_scat_dispersion_imag
_atom_type_scat_source
C C 0.0033 0.0016 'International Tables Vol C Tables 4.2.6.8 and 6.1.1.4'
H H 0.0000 0.0000 'International Tables Vol C Tables 4.2.6.8 and 6.1.1.4'
Cl Cl 0.1484 0.1585 'International Tables Vol C Tables 4.2.6.8 and 6.1.1.4'
F F 0.0171 0.0103 'International Tables Vol C Tables 4.2.6.8 and 6.1.1.4'
N N 0.0061 0.0033 'International Tables Vol C Tables 4.2.6.8 and 6.1.1.4'
O O 0.0106 0.0060 'International Tables Vol C Tables 4.2.6.8 and 6.1.1.4'
Zn Zn 0.2839 1.4301 'International Tables Vol C Tables 4.2.6.8 and 6.1.1.4'

loop_
_exptl_crystal_face_index_h
_exptl_crystal_face_index_k
_exptl_crystal_face_index_l
_exptl_crystal_face_perp_dist
-1 1 0 0.0553
1 -1 0 0.0553
0 0 1 0.2942
0 0 -1 0.2942
1 1 0 0.0666
-1 -1 0 0.0666

loop_
_geom_angle_atom_site_label_1
_geom_angle_atom_site_label_2
_geom_angle_atom_site_label_3
_geom_angle
_geom_angle_site_symmetry_1
_geom_angle_site_symmetry_3
_geom_angle_publ_flag
O1 Zn1 N1 172.75(6) . . ?
O1 Zn1 N2 105.95(7) . . ?
O1 Zn1 N3 100.78(7) . . ?
O1 Zn1 N4 92.56(6) . . ?
N2 Zn1 N1 79.73(6) . . ?
N2 Zn1 N3 118.97(7) . . ?
N2 Zn1 N4 117.67(7) . . ?
N3 Zn1 N1 79.87(6) . . ?
N4 Zn1 N1 80.70(6) . . ?
N4 Zn1 N3 114.66(7) . . ?
C7 O1 Zn1 117.78(13) . . ?
C1 N1 Zn1 106.32(12) . . ?
C1 N1 C3 112.55(16) . . ?
C1 N1 C5 112.91(16) . . ?
C3 N1 Zn1 106.05(12) . . ?
C3 N1 C5 113.30(16) . . ?
C5 N1 Zn1 104.88(11) . . ?
Zn1 N2 H2A 109.4 . . ?
Zn1 N2 H2B 109.4 . . ?
H2A N2 H2B 108.0 . . ?
C2 N2 Zn1 111.29(12) . . ?
C2 N2 H2A 109.4 . . ?
C2 N2 H2B 109.4 . . ?
Zn1 N3 H3A 109.9 . . ?
Zn1 N3 H3B 109.9 . . ?
H3A N3 H3B 108.3 . . ?
C4 N3 Zn1 108.81(12) . . ?
C4 N3 H3A 109.9 . . ?
C4 N3 H3B 109.9 . . ?
Zn1 N4 H4A 109.9 . . ?
Zn1 N4 H4B 109.9 . . ?
H4A N4 H4B 108.3 . . ?
C6 N4 Zn1 108.98(12) . . ?
C6 N4 H4A 109.9 . . ?
C6 N4 H4B 109.9 . . ?
C8 N5 C7 118.74(17) . . ?
C9 N6 C10 116.74(18) . . ?
H7A N7 H7B 120.0 . . ?
C11 N7 H7A 120.0 . . ?
C11 N7 H7B 120.0 . . ?
N1 C1 H1A 109.6 . . ?
N1 C1 H1B 109.6 . . ?
N1 C1 C2 110.24(16) . . ?
H1A C1 H1B 108.1 . . ?
C2 C1 H1A 109.6 . . ?
C2 C1 H1B 109.6 . . ?
N2 C2 C1 109.51(16) . . ?
N2 C2 H2C 109.8 . . ?
N2 C2 H2D 109.8 . . ?
C1 C2 H2C 109.8 . . ?
C1 C2 H2D 109.8 . . ?
H2C C2 H2D 108.2 . . ?
N1 C3 H3C 109.8 . . ?
N1 C3 H3D 109.8 . . ?
N1 C3 C4 109.47(16) . . ?
H3C C3 H3D 108.2 . . ?
C4 C3 H3C 109.8 . . ?
C4 C3 H3D 109.8 . . ?
N3 C4 C3 108.94(17) . . ?
N3 C4 H4C 109.9 . . ?
N3 C4 H4D 109.9 . . ?
C3 C4 H4C 109.9 . . ?
C3 C4 H4D 109.9 . . ?
H4C C4 H4D 108.3 . . ?
N1 C5 H5A 109.7 . . ?
N1 C5 H5B 109.7 . . ?
N1 C5 C6 109.99(16) . . ?
H5A C5 H5B 108.2 . . ?
C6 C5 H5A 109.7 . . ?
C6 C5 H5B 109.7 . . ?
N4 C6 C5 109.55(16) . . ?
N4 C6 H6A 109.8 . . ?
N4 C6 H6B 109.8 . . ?
C5 C6 H6A 109.8 . . ?
C5 C6 H6B 109.8 . . ?
H6A C6 H6B 108.2 . . ?
O1 C7 N5 118.13(18) . . ?
O1 C7 C10 123.11(18) . . ?
N5 C7 C10 118.76(18) . . ?
N5 C8 H8 119.9 . . ?
N5 C8 C9 120.29(18) . . ?
C9 C8 H8 119.9 . . ?
F1 C9 C8 118.99(19) . . ?
N6 C9 F1 116.73(19) . . ?
N6 C9 C8 124.28(19) . . ?
N6 C10 C7 121.10(18) . . ?
N6 C10 C11 114.99(17) . . ?
C7 C10 C11 123.90(18) . . ?
O2 C11 N7 123.04(19) . . ?
O2 C11 C10 121.05(19) . . ?
N7 C11 C10 115.91(18) . . ?
C12 O3 H3 109.5 . . ?
O3 C12 H12A 109.5 . . ?
O3 C12 H12B 109.5 . . ?
O3 C12 H12C 109.5 . . ?
H12A C12 H12B 109.5 . . ?
H12A C12 H12C 109.5 . . ?
H12B C12 H12C 109.5 . . ?

loop_
_geom_bond_atom_site_label_1
_geom_bond_atom_site_label_2
_geom_bond_distance
_geom_bond_site_symmetry_2
_geom_bond_publ_flag
Zn1 O1 2.0192(15) . ?
Zn1 N1 2.3107(16) . ?
Zn1 N2 2.0505(17) . ?
Zn1 N3 2.0693(17) . ?
Zn1 N4 2.0690(17) . ?
F1 C9 1.356(2) . ?
O1 C7 1.286(2) . ?
O2 C11 1.237(3) . ?
N1 C1 1.466(3) . ?
N1 C3 1.471(3) . ?
N1 C5 1.476(2) . ?
N2 H2A 0.9100 . ?
N2 H2B 0.9100 . ?
N2 C2 1.477(3) . ?
N3 H3A 0.9100 . ?
N3 H3B 0.9100 . ?
N3 C4 1.479(3) . ?
N4 H4A 0.9100 . ?
N4 H4B 0.9100 . ?
N4 C6 1.482(3) . ?
N5 C7 1.356(3) . ?
N5 C8 1.320(3) . ?
N6 C9 1.301(3) . ?
N6 C10 1.341(3) . ?
N7 H7A 0.8800 . ?
N7 H7B 0.8800 . ?
N7 C11 1.333(3) . ?
C1 H1A 0.9900 . ?
C1 H1B 0.9900 . ?
C1 C2 1.514(3) . ?
C2 H2C 0.9900 . ?
C2 H2D 0.9900 . ?
C3 H3C 0.9900 . ?
C3 H3D 0.9900 . ?
C3 C4 1.517(3) . ?
C4 H4C 0.9900 . ?
C4 H4D 0.9900 . ?
C5 H5A 0.9900 . ?
C5 H5B 0.9900 . ?
C5 C6 1.509(3) . ?
C6 H6A 0.9900 . ?
C6 H6B 0.9900 . ?
C7 C10 1.430(3) . ?
C8 H8 0.9500 . ?
C8 C9 1.376(3) . ?
C10 C11 1.503(3) . ?
O3 H3 0.8400 . ?
O3 C12 1.391(3) . ?
C12 H12A 0.9800 . ?
C12 H12B 0.9800 . ?
C12 H12C 0.9800 . ?

loop_
_geom_hbond_atom_site_label_D
_geom_hbond_atom_site_label_H
_geom_hbond_atom_site_label_A
_geom_hbond_distance_DH
_geom_hbond_distance_HA
_geom_hbond_distance_DA
_geom_hbond_angle_DHA
_geom_hbond_site_symmetry_A
_geom_hbond_publ_flag
N2 H2A O2 0.91 2.02 2.916(2) 166.0 2_564 yes
N2 H2B Cl1 0.91 2.56 3.4430(18) 162.8 4_554 yes
N3 H3A O2 0.91 2.25 3.020(2) 142.3 2_565 yes
N3 H3B Cl1 0.91 2.46 3.3742(19) 177.2 . yes
N4 H4A O3 0.91 2.12 2.975(3) 156.0 . yes
N4 H4B Cl1 0.91 2.57 3.4234(18) 157.1 1_554 yes
N7 H7A Cl1 0.88 2.52 3.395(2) 171.3 2_564 yes
N7 H7B O1 0.88 1.94 2.654(2) 137.3 . yes
C3 H3C F1 0.99 2.55 3.444(3) 150.7 3_445 yes
C5 H5A O2 0.99 2.44 3.229(3) 136.2 3_445 yes
C5 H5A N6 0.99 2.56 3.492(3) 157.7 3_445 yes
O3 H3 Cl1 0.84 2.32 3.1636(19) 176.7 . yes

loop_
_geom_torsion_atom_site_label_1
_geom_torsion_atom_site_label_2
_geom_torsion_atom_site_label_3
_geom_torsion_atom_site_label_4
_geom_torsion
_geom_torsion_site_symmetry_1
_geom_torsion_site_symmetry_2
_geom_torsion_site_symmetry_3
_geom_torsion_site_symmetry_4
_geom_torsion_publ_flag
Zn1 O1 C7 N5 -7.6(3) . . . . ?
Zn1 O1 C7 C10 172.09(16) . . . . ?
Zn1 N1 C1 C2 -32.45(17) . . . . ?
Zn1 N1 C3 C4 -32.24(19) . . . . ?
Zn1 N1 C5 C6 -34.64(18) . . . . ?
Zn1 N2 C2 C1 -46.86(18) . . . . ?
Zn1 N3 C4 C3 -51.82(19) . . . . ?
Zn1 N4 C6 C5 -48.94(18) . . . . ?
O1 C7 C10 N6 -176.78(19) . . . . ?
O1 C7 C10 C11 2.5(3) . . . . ?
N1 C1 C2 N2 53.2(2) . . . . ?
N1 C3 C4 N3 56.8(2) . . . . ?
N1 C5 C6 N4 57.2(2) . . . . ?
N5 C7 C10 N6 2.9(3) . . . . ?
N5 C7 C10 C11 -177.84(19) . . . . ?
N5 C8 C9 F1 -178.65(19) . . . . ?
N5 C8 C9 N6 1.4(4) . . . . ?
N6 C10 C11 O2 -1.4(3) . . . . ?
N6 C10 C11 N7 178.54(19) . . . . ?
C1 N1 C3 C4 83.6(2) . . . . ?
C1 N1 C5 C6 -149.98(17) . . . . ?
C3 N1 C1 C2 -148.14(17) . . . . ?
C3 N1 C5 C6 80.6(2) . . . . ?
C5 N1 C1 C2 82.03(19) . . . . ?
C5 N1 C3 C4 -146.75(17) . . . . ?
C7 N5 C8 C9 1.3(3) . . . . ?
C7 C10 C11 O2 179.4(2) . . . . ?
C7 C10 C11 N7 -0.7(3) . . . . ?
C8 N5 C7 O1 176.44(19) . . . . ?
C8 N5 C7 C10 -3.3(3) . . . . ?
C9 N6 C10 C7 -0.4(3) . . . . ?
C9 N6 C10 C11 -179.7(2) . . . . ?
C10 N6 C9 F1 178.27(18) . . . . ?
C10 N6 C9 C8 -1.7(3) . . . . ?

loop_
_exptl_oxdiff_crystal_face_indexfrac_h
_exptl_oxdiff_crystal_face_indexfrac_k
_exptl_oxdiff_crystal_face_indexfrac_l
_exptl_oxdiff_crystal_face_x
_exptl_oxdiff_crystal_face_y
_exptl_oxdiff_crystal_face_z
-1.0000 1.0000 0.0000 -0.0514 -0.0159 -0.0388
1.0000 -1.0000 -0.0000 0.0514 0.0159 0.0388
-0.0000 -0.0000 1.0000 -0.0106 -0.0785 0.0465
0.0000 0.0000 -1.0000 0.0106 0.0785 -0.0465
1.0000 1.0000 -0.0000 -0.0218 0.0340 0.0526
-1.0000 -1.0000 0.0000 0.0218 -0.0340 -0.0526
